data_2226937
loop_
_publ_author_name
'Engelbrecht, Ilana'
'Visser, Hendrik G.'
'Roodt, Andreas'

_publ_section_title
;
 Bis[<i>N</i>,<i>N</i>-bis(diphenylphosphanyl)cyclohexylamine-\k^2^<i>P</i>,<i>P</i>']platinum(II)
 bis(hexafluoridophosphate) dichloromethane disolvate
;
_journal_coeditor_code HY2330
_journal_issue 8
_journal_name_full 'Acta Crystallographica Section E'
_journal_page_first m994
_journal_page_last m995
_journal_paper_doi 10.1107/S1600536810028795
_journal_volume 66
_journal_year 2010
_chemical_formula_iupac '[Pt (C30 H31 N P2)2] (P F6)2, 2C H2 Cl2'
_chemical_formula_moiety 'C60 H60.52 N2 P4 Pt 2+, 2(F6 P -), 2(C H2 Cl2)'
_chemical_formula_sum 'C62 H64.52 Cl4 F12 N2 P6 Pt'
_chemical_formula_weight 1588.38
_chemical_name_systematic
;
Bis[<i>N</i>,<i>N</i>-bis(diphenylphosphanyl)cyclohexylamine-
\k^2^<i>P</i>,<i>P</i>']platinum(II) bis(hexafluoridophosphate) dichloromethane
disolvate
;
_space_group_IT_number 14
_symmetry_cell_setting monoclinic
_symmetry_space_group_name_Hall '-P 2ybc'
_symmetry_space_group_name_H-M 'P 1 21/c 1'
_atom_sites_solution_hydrogens geom
_atom_sites_solution_primary direct
_atom_sites_solution_secondary difmap
_audit_creation_method 'WinGX routine CIF_UPDATE'
_cell_angle_alpha 90.000
_cell_angle_beta 123.333(5)
_cell_angle_gamma 90.000
_cell_formula_units_Z 2
_cell_length_a 13.350(5)
_cell_length_b 18.764(4)
_cell_length_c 15.248(5)
_cell_measurement_reflns_used 9230
_cell_measurement_temperature 100(2)
_cell_measurement_theta_max 28.15
_cell_measurement_theta_min 2.84
_cell_volume 3191.3(17)
_computing_cell_refinement 'SAINT-Plus (Bruker, 2007)'
_computing_data_collection 'APEX2 (Bruker, 2007)'
_computing_data_reduction 'SAINT-Plus (Bruker, 2007)'
_computing_molecular_graphics 'DIAMOND (Brandenburg & Putz, 1999)'
_computing_publication_material 'WinGX (Farrugia, 1999)'
_computing_structure_refinement 'SHELXL97 (Sheldrick, 2008)'
_computing_structure_solution 'SHELXS97 (Sheldrick, 2008)'
_diffrn_ambient_temperature 100(2)
_diffrn_measured_fraction_theta_full 0.991
_diffrn_measured_fraction_theta_max 0.991
_diffrn_measurement_device_type 'Bruker X8 APEXII KappaCCD'
_diffrn_measurement_method '\w and \f scans'
_diffrn_radiation_monochromator graphite
_diffrn_radiation_source 'fine-focus sealed tube'
_diffrn_radiation_type MoK\a
_diffrn_radiation_wavelength 0.71069
_diffrn_reflns_av_R_equivalents 0.0422
_diffrn_reflns_limit_h_max 17
_diffrn_reflns_limit_h_min -13
_diffrn_reflns_limit_k_max 24
_diffrn_reflns_limit_k_min -25
_diffrn_reflns_limit_l_max 20
_diffrn_reflns_limit_l_min -20
_diffrn_reflns_number 57085
_diffrn_reflns_theta_full 28.36
_diffrn_reflns_theta_max 28.36
_diffrn_reflns_theta_min 4.21
_exptl_absorpt_coefficient_mu 2.593
_exptl_absorpt_correction_T_max 0.7128
_exptl_absorpt_correction_T_min 0.4908
_exptl_absorpt_correction_type multi-scan
_exptl_absorpt_process_details '(SADABS; Bruker, 2001)'
_exptl_crystal_colour colourless
_exptl_crystal_density_diffrn 1.653
_exptl_crystal_density_method 'not measured'
_exptl_crystal_description cuboid
_exptl_crystal_F_000 1589
_exptl_crystal_size_max 0.32
_exptl_crystal_size_mid 0.29
_exptl_crystal_size_min 0.14
_refine_diff_density_max 0.718
_refine_diff_density_min -0.993
_refine_ls_extinction_method none
_refine_ls_goodness_of_fit_ref 1.026
_refine_ls_hydrogen_treatment constr
_refine_ls_matrix_type full
_refine_ls_number_parameters 503
_refine_ls_number_reflns 7899
_refine_ls_number_restraints 18
_refine_ls_restrained_S_all 1.025
_refine_ls_R_factor_all 0.0383
_refine_ls_R_factor_gt 0.0271
_refine_ls_shift/su_max 0.003
_refine_ls_shift/su_mean 0
_refine_ls_structure_factor_coef Fsqd
_refine_ls_weighting_details 'calc w=1/[\s^2^(Fo^2^)+(0.0297P)^2^+4.9393P] where P=(Fo^2^+2Fc^2^)/3'
_refine_ls_weighting_scheme calc
_refine_ls_wR_factor_ref 0.0697
_reflns_number_gt 6367
_reflns_number_total 7899
_reflns_threshold_expression >2\s(I)
_cod_data_source_file hy2330.cif
_cod_data_source_block I
_cod_original_sg_symbol_H-M 'P 21/c'
_cod_original_formula_sum 'C62 H64.52 Cl4 F12 N2 P6 Pt '
_cod_database_code 2226937
_cod_database_fobs_code 2226937

loop_
_symmetry_equiv_pos_as_xyz
'x, y, z'
'-x, y+1/2, -z+1/2'
'-x, -y, -z'
'x, -y-1/2, z-1/2'

loop_
_atom_site_type_symbol
_atom_site_label
_atom_site_fract_x
_atom_site_fract_y
_atom_site_fract_z
_atom_site_U_iso_or_equiv
_atom_site_adp_type
_atom_site_calc_flag
_atom_site_refinement_flags
_atom_site_occupancy
_atom_site_disorder_assembly
_atom_site_disorder_group
C C1A 0.7123(8) 0.5220(6) 0.8424(9) 0.0219(18) Uani d P 0.630(7) A 1
H H1A 0.6699 0.5599 0.8562 0.026 Uiso calc PR 0.630(7) A 1
C C2A 0.8441(5) 0.5445(3) 0.8991(3) 0.0299(14) Uani d P 0.630(7) A 1
H H2A1 0.8889 0.509 0.8856 0.036 Uiso calc PR 0.630(7) A 1
H H2A2 0.8497 0.5911 0.8715 0.036 Uiso calc PR 0.630(7) A 1
C C3A 0.8998(7) 0.5504(4) 1.0172(5) 0.0391(16) Uani d P 0.630(7) A 1
H H3A1 0.861 0.59 1.0308 0.047 Uiso calc PR 0.630(7) A 1
H H3A2 0.9861 0.5618 1.0529 0.047 Uiso calc PR 0.630(7) A 1
C C4A 0.8855(6) 0.4809(3) 1.0631(4) 0.0405(17) Uani d P 0.630(7) A 1
H H4A1 0.9324 0.4426 1.0572 0.049 Uiso calc PR 0.630(7) A 1
H H4A2 0.9178 0.4879 1.1385 0.049 Uiso calc PR 0.630(7) A 1
C C5A 0.7558(9) 0.4589(5) 1.0064(8) 0.036(2) Uani d P 0.630(7) A 1
H H5A1 0.7105 0.494 1.02 0.043 Uiso calc PR 0.630(7) A 1
H H5A2 0.7496 0.4119 1.0327 0.043 Uiso calc PR 0.630(7) A 1
C C6A 0.7028(19) 0.4544(9) 0.8898(17) 0.0228(17) Uani d P 0.630(7) A 1
H H6A1 0.7439 0.4159 0.877 0.027 Uiso calc PR 0.630(7) A 1
H H6A2 0.6172 0.4412 0.8536 0.027 Uiso calc PR 0.630(7) A 1
C C1B 0.7520(13) 0.5190(12) 0.8490(17) 0.024(3) Uani d P 0.370(7) A 2
H H1B 0.831 0.5048 0.8615 0.029 Uiso calc PR 0.370(7) A 2
C C2B 0.7677(8) 0.5875(5) 0.9006(6) 0.028(2) Uani d P 0.370(7) A 2
H H2B1 0.6897 0.6044 0.8862 0.034 Uiso calc PR 0.370(7) A 2
H H2B2 0.798 0.6234 0.873 0.034 Uiso calc PR 0.370(7) A 2
C C3B 0.8569(9) 0.5787(6) 1.0188(7) 0.029(2) Uani d P 0.370(7) A 2
H H3B1 0.9367 0.5673 1.0325 0.035 Uiso calc PR 0.370(7) A 2
H H3B2 0.8637 0.6245 1.0539 0.035 Uiso calc PR 0.370(7) A 2
C C4B 0.8217(10) 0.5209(6) 1.0662(7) 0.040(3) Uani d P 0.370(7) A 2
C C5B 0.7999(16) 0.4511(10) 1.0077(15) 0.038(4) Uani d P 0.370(7) A 2
H H5B1 0.773 0.4151 1.0379 0.045 Uiso calc PR 0.370(7) A 2
H H5B2 0.8771 0.4344 1.0202 0.045 Uiso calc PR 0.370(7) A 2
C C6B 0.705(4) 0.455(2) 0.886(3) 0.040(3) Uani d P 0.370(7) A 2
H H6B1 0.624 0.4643 0.8699 0.048 Uiso calc PR 0.370(7) A 2
H H6B2 0.7037 0.4094 0.8515 0.048 Uiso calc PR 0.370(7) A 2
C C11A 0.509(3) 0.6467(9) 0.648(2) 0.0207(12) Uani d PD 0.60(2) A 3
C C16A 0.3952(15) 0.6778(12) 0.594(2) 0.0273(8) Uani d PD 0.60(2) A 3
H H16A 0.3261 0.6484 0.5654 0.033 Uiso calc PR 0.60(2) A 3
C C15A 0.3821(12) 0.7511(12) 0.5829(14) 0.030(3) Uani d PD 0.60(2) A 3
H H15A 0.3045 0.7719 0.5443 0.035 Uiso calc PR 0.60(2) A 3
C C14A 0.4835(9) 0.7935(5) 0.6283(11) 0.040(2) Uani d PD 0.60(2) A 3
H H14A 0.4757 0.8439 0.6231 0.048 Uiso calc PR 0.60(2) A 3
C C13A 0.5958(7) 0.7629(4) 0.6811(13) 0.048(4) Uani d PD 0.60(2) A 3
H H13A 0.6649 0.7925 0.7121 0.058 Uiso calc PR 0.60(2) A 3
C C12A 0.6090(9) 0.6895(5) 0.6894(11) 0.036(2) Uani d PD 0.60(2) A 3
H H12A 0.6866 0.6687 0.7233 0.044 Uiso calc PR 0.60(2) A 3
C C11B 0.506(5) 0.6450(13) 0.655(3) 0.0207(12) Uani d PD 0.40(2) A 4
C C12B 0.6086(14) 0.6845(7) 0.7260(12) 0.022(2) Uani d PD 0.40(2) A 4
H H12B 0.6837 0.6611 0.7682 0.027 Uiso calc PR 0.40(2) A 4
C C13B 0.6009(9) 0.7572(5) 0.7357(13) 0.030(3) Uani d PD 0.40(2) A 4
H H13B 0.67 0.7839 0.7849 0.036 Uiso calc PR 0.40(2) A 4
C C14B 0.4914(12) 0.7906(6) 0.6727(14) 0.028(3) Uani d PD 0.40(2) A 4
H H14B 0.4861 0.8408 0.6766 0.034 Uiso calc PR 0.40(2) A 4
C C15B 0.390(2) 0.7519(18) 0.604(2) 0.030(3) Uani d PD 0.40(2) A 4
H H15B 0.3142 0.7751 0.5647 0.035 Uiso calc PR 0.40(2) A 4
C C16B 0.398(2) 0.6792(19) 0.594(3) 0.0273(8) Uani d PD 0.40(2) A 4
H H16B 0.3287 0.653 0.5445 0.033 Uiso calc PR 0.40(2) A 4
C C21 0.4170(3) 0.51739(15) 0.6806(2) 0.0222(6) Uani d . 1 . .
C C22 0.4104(3) 0.55086(17) 0.7594(2) 0.0279(7) Uani d . 1 . .
H H22 0.4558 0.5927 0.7923 0.034 Uiso calc R 1 . .
C C23 0.3373(3) 0.52266(19) 0.7891(3) 0.0335(7) Uani d . 1 . .
H H23 0.3336 0.5449 0.8432 0.04 Uiso calc R 1 . .
C C24 0.2697(3) 0.46216(18) 0.7400(2) 0.0312(7) Uani d . 1 . .
H H24 0.2199 0.443 0.7608 0.037 Uiso calc R 1 . .
C C25 0.2743(3) 0.42946(17) 0.6607(2) 0.0276(7) Uani d . 1 . .
H H25 0.2265 0.3886 0.6263 0.033 Uiso calc R 1 . .
C C26 0.3486(3) 0.45657(16) 0.6320(2) 0.0241(6) Uani d . 1 . .
H H26 0.3532 0.4335 0.5788 0.029 Uiso calc R 1 . .
C C31 0.8129(3) 0.50637(15) 0.6510(2) 0.0208(6) Uani d . 1 . .
C C32 0.8465(3) 0.57719(16) 0.6751(2) 0.0286(7) Uani d . 1 . .
H H32 0.8087 0.6067 0.6993 0.034 Uiso calc R 1 . .
C C33 0.9353(3) 0.60518(18) 0.6641(3) 0.0377(8) Uani d . 1 . .
H H33 0.9593 0.6535 0.6821 0.045 Uiso calc R 1 . .
C C34 0.9887(3) 0.56276(18) 0.6270(3) 0.0333(7) Uani d . 1 . .
H H34 1.0486 0.5821 0.6184 0.04 Uiso calc R 1 . .
C C35 0.9553(3) 0.49219(17) 0.6021(3) 0.0300(7) Uani d . 1 . .
H H35 0.9919 0.4633 0.5762 0.036 Uiso calc R 1 . .
C C36 0.8685(3) 0.46348(16) 0.6149(2) 0.0234(6) Uani d . 1 . .
H H36 0.8469 0.4147 0.5992 0.028 Uiso calc R 1 . .
C C41 0.7127(3) 0.38095(14) 0.6872(2) 0.0215(6) Uani d . 1 . .
C C42 0.8280(3) 0.35531(16) 0.7592(2) 0.0255(6) Uani d . 1 . .
H H42 0.8952 0.3859 0.7847 0.031 Uiso calc R 1 . .
C C43 0.8445(3) 0.28564(17) 0.7933(2) 0.0317(7) Uani d . 1 . .
H H43 0.923 0.2683 0.8424 0.038 Uiso calc R 1 . .
C C44 0.7477(4) 0.24134(18) 0.7563(3) 0.0406(9) Uani d . 1 . .
H H44 0.7593 0.1935 0.7805 0.049 Uiso calc R 1 . .
C C45 0.6336(4) 0.26580(19) 0.6842(3) 0.0455(9) Uani d . 1 . .
H H45 0.567 0.2346 0.6585 0.055 Uiso calc R 1 . .
C C46 0.6156(3) 0.33545(16) 0.6491(3) 0.0321(7) Uani d . 1 . .
H H46 0.5369 0.3521 0.599 0.039 Uiso calc R 1 . .
N N1 0.6583(2) 0.52112(12) 0.72778(17) 0.0206(5) Uani d . 1 . .
F F1 1.0498(2) 0.69802(10) 0.96793(16) 0.0490(6) Uani d . 1 . .
F F2 0.8895(2) 0.71702(11) 0.80417(17) 0.0544(6) Uani d . 1 . .
F F3 0.9056(2) 0.77212(16) 0.9418(2) 0.0720(8) Uani d . 1 . .
F F4 0.9237(2) 0.83448(11) 0.82524(17) 0.0555(6) Uani d . 1 . .
F F5 1.0843(2) 0.81596(12) 0.98976(18) 0.0632(7) Uani d . 1 . .
F F6 1.0704(2) 0.76089(16) 0.8535(2) 0.0741(8) Uani d . 1 . .
P P1 0.51549(7) 0.55043(4) 0.64387(5) 0.01807(14) Uani d . 1 A .
P P2 0.68416(6) 0.47263(4) 0.64749(5) 0.01702(14) Uani d . 1 A .
P P3 0.98835(7) 0.76603(4) 0.89695(6) 0.02531(17) Uani d . 1 . .
Pt Pt1 0.5 0.5 0.5 0.01390(5) Uani d S 1 . .
Cl Cl1A 0.2941(3) 0.24968(16) 1.0253(3) 0.0898(11) Uani d P 0.526(4) B 5
Cl Cl2A 0.4137(3) 0.36092(12) 0.98377(18) 0.0645(8) Uani d P 0.526(4) B 5
C C01A 0.3384(12) 0.2783(6) 0.9426(8) 0.088(4) Uani d P 0.526(4) B 5
H H01A 0.2669 0.283 0.8701 0.105 Uiso calc PR 0.526(4) B 5
H H01B 0.3921 0.2422 0.9419 0.105 Uiso calc PR 0.526(4) B 5
Cl Cl1B 0.3117(2) 0.20374(13) 1.00257(18) 0.0514(8) Uiso d P 0.474(4) B 6
Cl Cl2B 0.3439(3) 0.35456(12) 0.9852(2) 0.0534(7) Uani d P 0.474(4) B 6
C C01B 0.2399(8) 0.2844(4) 0.9415(7) 0.049(2) Uani d P 0.474(4) B 6
H H01C 0.1982 0.2794 0.8644 0.058 Uiso calc PR 0.474(4) B 6
H H01D 0.179 0.2956 0.9574 0.058 Uiso calc PR 0.474(4) B 6

loop_
_atom_site_aniso_label
_atom_site_aniso_U_11
_atom_site_aniso_U_22
_atom_site_aniso_U_33
_atom_site_aniso_U_12
_atom_site_aniso_U_13
_atom_site_aniso_U_23
C1A 0.023(5) 0.024(3) 0.010(3) -0.008(4) 0.004(4) -0.001(2)
C2A 0.028(3) 0.033(3) 0.014(2) -0.007(2) 0.002(2) 0.0017(19)
C3A 0.040(4) 0.041(4) 0.020(3) -0.004(3) 0.006(3) -0.005(3)
C4A 0.054(4) 0.040(3) 0.015(2) 0.007(3) 0.011(3) 0.005(2)
C5A 0.065(7) 0.030(4) 0.024(3) 0.000(4) 0.032(5) 0.002(2)
C6A 0.036(4) 0.021(3) 0.019(4) 0.001(3) 0.019(3) 0.003(2)
C1B 0.012(8) 0.039(6) 0.012(5) -0.002(7) 0.000(7) 0.003(4)
C2B 0.031(5) 0.035(5) 0.014(4) -0.005(4) 0.010(4) -0.003(3)
C3B 0.027(5) 0.044(6) 0.008(4) 0.002(4) 0.005(4) -0.004(4)
C4B 0.043(6) 0.056(6) 0.017(4) 0.002(5) 0.014(4) 0.004(4)
C5B 0.057(11) 0.042(7) 0.033(6) 0.008(7) 0.037(8) 0.008(5)
C6B 0.043(6) 0.056(6) 0.017(4) 0.002(5) 0.014(4) 0.004(4)
C11A 0.027(2) 0.0199(15) 0.019(3) -0.0022(14) 0.0149(19) -0.0038(15)
C16A 0.0252(17) 0.0286(17) 0.0296(16) -0.0017(14) 0.0161(15) -0.0051(14)
C15A 0.031(2) 0.0288(18) 0.030(7) 0.0092(19) 0.018(3) 0.002(4)
C14A 0.049(4) 0.022(3) 0.052(6) 0.007(3) 0.029(5) -0.001(4)
C13A 0.034(4) 0.025(3) 0.070(9) -0.006(3) 0.018(4) -0.012(4)
C12A 0.025(3) 0.025(3) 0.046(6) 0.000(3) 0.011(4) -0.010(4)
C11B 0.027(2) 0.0199(15) 0.019(3) -0.0022(14) 0.0149(19) -0.0038(15)
C12B 0.032(5) 0.017(4) 0.024(6) -0.001(3) 0.019(5) -0.003(4)
C13B 0.035(5) 0.023(4) 0.030(7) -0.006(4) 0.017(5) -0.012(4)
C14B 0.038(6) 0.016(4) 0.039(8) -0.001(4) 0.027(6) -0.006(5)
C15B 0.031(2) 0.0288(18) 0.030(7) 0.0092(19) 0.018(3) 0.002(4)
C16B 0.0252(17) 0.0286(17) 0.0296(16) -0.0017(14) 0.0161(15) -0.0051(14)
C21 0.0253(15) 0.0255(14) 0.0212(14) 0.0019(12) 0.0163(13) 0.0016(11)
C22 0.0345(18) 0.0308(16) 0.0248(15) -0.0004(14) 0.0203(14) -0.0038(12)
C23 0.039(2) 0.0436(18) 0.0295(17) 0.0050(16) 0.0266(16) 0.0002(14)
C24 0.0257(17) 0.042(2) 0.0318(17) 0.0063(14) 0.0198(15) 0.0111(14)
C25 0.0208(15) 0.0318(16) 0.0275(15) -0.0008(13) 0.0116(13) 0.0047(13)
C26 0.0255(16) 0.0252(15) 0.0227(14) 0.0006(12) 0.0140(13) 0.0008(11)
C31 0.0173(13) 0.0249(14) 0.0163(12) -0.0023(11) 0.0067(11) 0.0010(11)
C32 0.0370(18) 0.0249(15) 0.0320(16) -0.0060(13) 0.0241(15) -0.0056(13)
C33 0.044(2) 0.0319(17) 0.045(2) -0.0157(16) 0.0294(18) -0.0077(15)
C34 0.0286(17) 0.0397(19) 0.0355(18) -0.0063(14) 0.0201(15) 0.0035(14)
C35 0.0228(15) 0.0404(19) 0.0280(16) 0.0037(14) 0.0147(14) 0.0039(13)
C36 0.0191(14) 0.0239(15) 0.0234(14) 0.0027(12) 0.0092(12) 0.0015(12)
C41 0.0284(15) 0.0186(13) 0.0186(13) 0.0023(12) 0.0137(12) 0.0007(10)
C42 0.0322(17) 0.0258(15) 0.0198(14) 0.0026(13) 0.0152(13) 0.0017(11)
C43 0.0397(19) 0.0331(17) 0.0240(15) 0.0123(15) 0.0186(15) 0.0094(13)
C44 0.055(2) 0.0254(17) 0.045(2) 0.0091(16) 0.0297(19) 0.0127(15)
C45 0.047(2) 0.0271(18) 0.056(2) -0.0065(16) 0.024(2) 0.0057(16)
C46 0.0327(18) 0.0223(15) 0.0345(17) -0.0024(13) 0.0142(15) 0.0014(13)
N1 0.0277(13) 0.0195(11) 0.0122(11) -0.0019(10) 0.0094(10) -0.0025(9)
F1 0.0658(15) 0.0295(10) 0.0423(12) 0.0081(10) 0.0237(11) 0.0069(9)
F2 0.0586(15) 0.0359(11) 0.0416(12) -0.0169(10) 0.0104(11) -0.0100(9)
F3 0.0660(17) 0.098(2) 0.0795(18) 0.0130(15) 0.0571(16) -0.0007(16)
F4 0.0587(15) 0.0308(11) 0.0434(12) 0.0029(10) 0.0068(11) 0.0053(9)
F5 0.0654(16) 0.0408(13) 0.0424(13) -0.0176(11) 0.0036(12) -0.0055(10)
F6 0.0680(17) 0.105(2) 0.0836(19) 0.0132(16) 0.0631(16) 0.0188(16)
P1 0.0247(4) 0.0178(3) 0.0151(3) -0.0015(3) 0.0131(3) -0.0026(3)
P2 0.0191(4) 0.0164(3) 0.0139(3) -0.0011(3) 0.0079(3) -0.0012(3)
P3 0.0242(4) 0.0221(4) 0.0284(4) -0.0023(3) 0.0136(3) -0.0016(3)
Pt1 0.01666(8) 0.01500(7) 0.01119(7) -0.00172(6) 0.00838(6) -0.00207(5)
Cl1A 0.129(3) 0.0727(19) 0.105(2) -0.0276(17) 0.087(2) -0.0308(16)
Cl2A 0.087(2) 0.0546(13) 0.0543(13) 0.0015(13) 0.0400(14) 0.0013(10)
C01A 0.122(10) 0.081(7) 0.066(6) -0.027(7) 0.055(7) -0.025(5)
Cl2B 0.0664(18) 0.0422(12) 0.0650(15) -0.0022(11) 0.0447(14) -0.0095(10)
C01B 0.048(5) 0.041(5) 0.041(5) 0.007(4) 0.014(4) 0.010(4)

loop_
_atom_type_symbol
_atom_type_description
_atom_type_scat_dispersion_real
_atom_type_scat_dispersion_imag
_atom_type_scat_source
C C 0.0033 0.0016 'International Tables Vol C Tables 4.2.6.8 and 6.1.1.4'
H H 0 0 'International Tables Vol C Tables 4.2.6.8 and 6.1.1.4'
N N 0.0061 0.0033 'International Tables Vol C Tables 4.2.6.8 and 6.1.1.4'
F F 0.0171 0.0103 'International Tables Vol C Tables 4.2.6.8 and 6.1.1.4'
P P 0.1023 0.0942 'International Tables Vol C Tables 4.2.6.8 and 6.1.1.4'
Cl Cl 0.1484 0.1585 'International Tables Vol C Tables 4.2.6.8 and 6.1.1.4'
Pt Pt -1.7033 8.3905 'International Tables Vol C Tables 4.2.6.8 and 6.1.1.4'

loop_
_geom_angle_atom_site_label_1
_geom_angle_atom_site_label_2
_geom_angle_atom_site_label_3
_geom_angle_site_symmetry_1
_geom_angle_site_symmetry_3
_geom_angle
_geom_angle_publ_flag
N1 C1A C6A . . 116.4(11) ?
N1 C1A C2A . . 109.4(7) ?
C6A C1A C2A . . 109.6(11) ?
N1 C1A H1A . . 107 ?
C6A C1A H1A . . 107 ?
C2A C1A H1A . . 107 ?
C3A C2A C1A . . 110.4(6) ?
C3A C2A H2A1 . . 109.6 ?
C1A C2A H2A1 . . 109.6 ?
C3A C2A H2A2 . . 109.6 ?
C1A C2A H2A2 . . 109.6 ?
H2A1 C2A H2A2 . . 108.1 ?
C2A C3A C4A . . 111.9(5) ?
C2A C3A H3A1 . . 109.2 ?
C4A C3A H3A1 . . 109.2 ?
C2A C3A H3A2 . . 109.2 ?
C4A C3A H3A2 . . 109.2 ?
H3A1 C3A H3A2 . . 107.9 ?
C5A C4A C3A . . 111.2(6) ?
C5A C4A H4A1 . . 109.4 ?
C3A C4A H4A1 . . 109.4 ?
C5A C4A H4A2 . . 109.4 ?
C3A C4A H4A2 . . 109.4 ?
H4A1 C4A H4A2 . . 108 ?
C4A C5A C6A . . 109.7(9) ?
C4A C5A H5A1 . . 109.7 ?
C6A C5A H5A1 . . 109.7 ?
C4A C5A H5A2 . . 109.7 ?
C6A C5A H5A2 . . 109.7 ?
H5A1 C5A H5A2 . . 108.2 ?
C1A C6A C5A . . 114.3(14) ?
C1A C6A H6A1 . . 108.7 ?
C5A C6A H6A1 . . 108.7 ?
C1A C6A H6A2 . . 108.7 ?
C5A C6A H6A2 . . 108.7 ?
H6A1 C6A H6A2 . . 107.6 ?
C2B C1B N1 . . 113.5(14) ?
C2B C1B C6B . . 116(2) ?
N1 C1B C6B . . 103(2) ?
C2B C1B H1B . . 107.9 ?
N1 C1B H1B . . 107.9 ?
C6B C1B H1B . . 107.9 ?
C1B C2B C3B . . 109.1(11) ?
C1B C2B H2B1 . . 109.9 ?
C3B C2B H2B1 . . 109.9 ?
C1B C2B H2B2 . . 109.9 ?
C3B C2B H2B2 . . 109.9 ?
H2B1 C2B H2B2 . . 108.3 ?
C4B C3B C2B . . 113.4(8) ?
C4B C3B H3B1 . . 108.9 ?
C2B C3B H3B1 . . 108.9 ?
C4B C3B H3B2 . . 108.9 ?
C2B C3B H3B2 . . 108.9 ?
H3B1 C3B H3B2 . . 107.7 ?
C3B C4B C5B . . 110.2(9) ?
C4B C5B C6B . . 115.4(19) ?
C4B C5B H5B1 . . 108.4 ?
C6B C5B H5B1 . . 108.4 ?
C4B C5B H5B2 . . 108.4 ?
C6B C5B H5B2 . . 108.4 ?
H5B1 C5B H5B2 . . 107.5 ?
C5B C6B C1B . . 103(3) ?
C5B C6B H6B1 . . 111.1 ?
C1B C6B H6B1 . . 111.1 ?
C5B C6B H6B2 . . 111.1 ?
C1B C6B H6B2 . . 111.1 ?
H6B1 C6B H6B2 . . 109 ?
C12A C11A C16A . . 119.5(11) ?
C12A C11A P1 . . 123(2) ?
C16A C11A P1 . . 116.8(19) ?
C15A C16A C11A . . 120.6(15) ?
C15A C16A H16A . . 119.7 ?
C11A C16A H16A . . 119.7 ?
C14A C15A C16A . . 119.1(13) ?
C14A C15A H15A . . 120.4 ?
C16A C15A H15A . . 120.4 ?
C13A C14A C15A . . 120.3(9) ?
C13A C14A H14A . . 119.9 ?
C15A C14A H14A . . 119.9 ?
C14A C13A C12A . . 120.7(8) ?
C14A C13A H13A . . 119.7 ?
C12A C13A H13A . . 119.7 ?
C11A C12A C13A . . 119.7(12) ?
C11A C12A H12A . . 120.2 ?
C13A C12A H12A . . 120.2 ?
C16B C11B C12B . . 119.3(16) ?
C16B C11B P1 . . 120(3) ?
C12B C11B P1 . . 121(3) ?
C13B C12B C11B . . 120.5(18) ?
C13B C12B H12B . . 119.7 ?
C11B C12B H12B . . 119.7 ?
C14B C13B C12B . . 119.0(10) ?
C14B C13B H13B . . 120.5 ?
C12B C13B H13B . . 120.5 ?
C15B C14B C13B . . 120.9(14) ?
C15B C14B H14B . . 119.5 ?
C13B C14B H14B . . 119.5 ?
C14B C15B C16B . . 120(2) ?
C14B C15B H15B . . 120.1 ?
C16B C15B H15B . . 120.1 ?
C11B C16B C15B . . 120(2) ?
C11B C16B H16B . . 119.8 ?
C15B C16B H16B . . 119.8 ?
C26 C21 C22 . . 119.5(3) ?
C26 C21 P1 . . 119.6(2) ?
C22 C21 P1 . . 120.9(2) ?
C23 C22 C21 . . 119.7(3) ?
C23 C22 H22 . . 120.1 ?
C21 C22 H22 . . 120.1 ?
C24 C23 C22 . . 120.2(3) ?
C24 C23 H23 . . 119.9 ?
C22 C23 H23 . . 119.9 ?
C23 C24 C25 . . 120.4(3) ?
C23 C24 H24 . . 119.8 ?
C25 C24 H24 . . 119.8 ?
C26 C25 C24 . . 119.8(3) ?
C26 C25 H25 . . 120.1 ?
C24 C25 H25 . . 120.1 ?
C25 C26 C21 . . 120.5(3) ?
C25 C26 H26 . . 119.8 ?
C21 C26 H26 . . 119.8 ?
C32 C31 C36 . . 119.4(3) ?
C32 C31 P2 . . 120.6(2) ?
C36 C31 P2 . . 119.4(2) ?
C31 C32 C33 . . 120.3(3) ?
C31 C32 H32 . . 119.8 ?
C33 C32 H32 . . 119.8 ?
C34 C33 C32 . . 119.9(3) ?
C34 C33 H33 . . 120 ?
C32 C33 H33 . . 120 ?
C33 C34 C35 . . 120.2(3) ?
C33 C34 H34 . . 119.9 ?
C35 C34 H34 . . 119.9 ?
C34 C35 C36 . . 120.2(3) ?
C34 C35 H35 . . 119.9 ?
C36 C35 H35 . . 119.9 ?
C35 C36 C31 . . 119.9(3) ?
C35 C36 H36 . . 120 ?
C31 C36 H36 . . 120 ?
C46 C41 C42 . . 119.4(3) ?
C46 C41 P2 . . 118.3(2) ?
C42 C41 P2 . . 122.2(2) ?
C43 C42 C41 . . 120.1(3) ?
C43 C42 H42 . . 119.9 ?
C41 C42 H42 . . 119.9 ?
C44 C43 C42 . . 120.0(3) ?
C44 C43 H43 . . 120 ?
C42 C43 H43 . . 120 ?
C43 C44 C45 . . 120.3(3) ?
C43 C44 H44 . . 119.8 ?
C45 C44 H44 . . 119.8 ?
C44 C45 C46 . . 120.3(3) ?
C44 C45 H45 . . 119.8 ?
C46 C45 H45 . . 119.8 ?
C45 C46 C41 . . 119.8(3) ?
C45 C46 H46 . . 120.1 ?
C41 C46 H46 . . 120.1 ?
C1A N1 P1 . . 120.1(4) ?
C1B N1 P1 . . 137.3(6) ?
C1A N1 P2 . . 134.0(4) ?
C1B N1 P2 . . 119.3(7) ?
P1 N1 P2 . . 102.58(12) ?
N1 P1 C11B . . 110.8(17) ?
N1 P1 C21 . . 111.32(13) ?
C11B P1 C21 . . 102.4(13) ?
N1 P1 C11A . . 110.5(11) ?
C21 P1 C11A . . 106.0(9) ?
N1 P1 Pt1 . . 93.47(8) ?
C11B P1 Pt1 . . 121.4(10) ?
C21 P1 Pt1 . . 117.31(10) ?
C11A P1 Pt1 . . 117.7(6) ?
N1 P2 C41 . . 110.98(12) ?
N1 P2 C31 . . 110.86(13) ?
C41 P2 C31 . . 107.74(14) ?
N1 P2 Pt1 . . 93.08(9) ?
C41 P2 Pt1 . . 117.31(10) ?
C31 P2 Pt1 . . 116.09(10) ?
F6 P3 F1 . . 91.14(14) ?
F6 P3 F5 . . 90.24(16) ?
F1 P3 F5 . . 90.30(12) ?
F6 P3 F3 . . 179.34(18) ?
F1 P3 F3 . . 89.15(14) ?
F5 P3 F3 . . 89.16(16) ?
F6 P3 F2 . . 91.09(16) ?
F1 P3 F2 . . 90.39(12) ?
F5 P3 F2 . . 178.49(15) ?
F3 P3 F2 . . 89.51(15) ?
F6 P3 F4 . . 90.00(15) ?
F1 P3 F4 . . 178.76(14) ?
F5 P3 F4 . . 90.20(12) ?
F3 P3 F4 . . 89.72(15) ?
F2 P3 F4 . . 89.08(12) ?
P1 Pt1 P1 3_666 . 180.0000(10) ?
P1 Pt1 P2 3_666 3_666 70.76(3) ?
P1 Pt1 P2 . 3_666 109.24(3) ?
P1 Pt1 P2 3_666 . 109.24(3) ?
P1 Pt1 P2 . . 70.76(3) ?
P2 Pt1 P2 3_666 . 180 ?
Cl1A C01A Cl2A . . 111.5(5) ?
Cl1A C01A H01A . . 109.3 ?
Cl2A C01A H01A . . 109.3 ?
Cl1A C01A H01B . . 109.3 ?
Cl2A C01A H01B . . 109.3 ?
H01A C01A H01B . . 108 ?
Cl2B C01B Cl1B . . 110.9(5) ?
Cl2B C01B H01C . . 109.5 ?
Cl1B C01B H01C . . 109.5 ?
Cl2B C01B H01D . . 109.5 ?
Cl1B C01B H01D . . 109.5 ?
H01C C01B H01D . . 108.1 ?

loop_
_geom_bond_atom_site_label_1
_geom_bond_atom_site_label_2
_geom_bond_site_symmetry_2
_geom_bond_distance
_geom_bond_publ_flag
C1A N1 . 1.480(12) ?
C1A C6A . 1.50(2) ?
C1A C2A . 1.533(10) ?
C1A H1A . 1.00 ?
C2A C3A . 1.529(7) ?
C2A H2A1 . 0.99 ?
C2A H2A2 . 0.99 ?
C3A C4A . 1.540(9) ?
C3A H3A1 . 0.99 ?
C3A H3A2 . 0.99 ?
C4A C5A . 1.508(12) ?
C4A H4A1 . 0.99 ?
C4A H4A2 . 0.99 ?
C5A C6A . 1.51(2) ?
C5A H5A1 . 0.99 ?
C5A H5A2 . 0.99 ?
C6A H6A1 . 0.99 ?
C6A H6A2 . 0.99 ?
C1B C2B . 1.46(2) ?
C1B N1 . 1.56(2) ?
C1B C6B . 1.60(5) ?
C1B H1B . 1.00 ?
C2B C3B . 1.528(11) ?
C2B H2B1 . 0.99 ?
C2B H2B2 . 0.99 ?
C3B C4B . 1.514(15) ?
C3B H3B1 . 0.99 ?
C3B H3B2 . 0.99 ?
C4B C5B . 1.52(2) ?
C5B C6B . 1.57(5) ?
C5B H5B1 . 0.99 ?
C5B H5B2 . 0.99 ?
C6B H6B1 . 0.99 ?
C6B H6B2 . 0.99 ?
C11A C12A . 1.38(3) ?
C11A C16A . 1.40(3) ?
C11A P1 . 1.811(16) ?
C16A C15A . 1.385(15) ?
C16A H16A . 0.95 ?
C15A C14A . 1.384(15) ?
C15A H15A . 0.95 ?
C14A C13A . 1.378(12) ?
C14A H14A . 0.95 ?
C13A C12A . 1.387(12) ?
C13A H13A . 0.95 ?
C12A H12A . 0.95 ?
C11B C16B . 1.37(4) ?
C11B C12B . 1.40(4) ?
C11B P1 . 1.79(3) ?
C12B C13B . 1.383(15) ?
C12B H12B . 0.95 ?
C13B C14B . 1.381(15) ?
C13B H13B . 0.95 ?
C14B C15B . 1.38(2) ?
C14B H14B . 0.95 ?
C15B C16B . 1.39(2) ?
C15B H15B . 0.95 ?
C16B H16B . 0.95 ?
C21 C26 . 1.393(4) ?
C21 C22 . 1.400(4) ?
C21 P1 . 1.799(3) ?
C22 C23 . 1.387(4) ?
C22 H22 . 0.95 ?
C23 C24 . 1.386(5) ?
C23 H23 . 0.95 ?
C24 C25 . 1.386(4) ?
C24 H24 . 0.95 ?
C25 C26 . 1.384(4) ?
C25 H25 . 0.95 ?
C26 H26 . 0.95 ?
C31 C32 . 1.386(4) ?
C31 C36 . 1.398(4) ?
C31 P2 . 1.804(3) ?
C32 C33 . 1.389(4) ?
C32 H32 . 0.95 ?
C33 C34 . 1.381(5) ?
C33 H33 . 0.95 ?
C34 C35 . 1.382(4) ?
C34 H34 . 0.95 ?
C35 C36 . 1.385(4) ?
C35 H35 . 0.95 ?
C36 H36 . 0.95 ?
C41 C46 . 1.385(4) ?
C41 C42 . 1.396(4) ?
C41 P2 . 1.794(3) ?
C42 C43 . 1.379(4) ?
C42 H42 . 0.95 ?
C43 C44 . 1.370(5) ?
C43 H43 . 0.95 ?
C44 C45 . 1.378(5) ?
C44 H44 . 0.95 ?
C45 C46 . 1.382(5) ?
C45 H45 . 0.95 ?
C46 H46 . 0.95 ?
N1 P1 . 1.701(3) ?
N1 P2 . 1.706(2) ?
F1 P3 . 1.580(2) ?
F2 P3 . 1.593(2) ?
F3 P3 . 1.591(2) ?
F4 P3 . 1.598(2) ?
F5 P3 . 1.590(2) ?
F6 P3 . 1.564(2) ?
Pt1 P1 . 2.2918(9) y
Pt1 P2 . 2.2999(9) y
Cl1A C01A . 1.747(11) ?
Cl2A C01A . 1.765(11) ?
C01A H01A . 0.99 ?
C01A H01B . 0.99 ?
Cl1B C01B . 1.760(8) ?
Cl2B C01B . 1.757(9) ?
C01B H01C . 0.99 ?
C01B H01D . 0.99 ?

loop_
_geom_hbond_atom_site_label_D
_geom_hbond_atom_site_label_H
_geom_hbond_atom_site_label_A
_geom_hbond_site_symmetry_A
_geom_hbond_distance_DH
_geom_hbond_distance_HA
_geom_hbond_distance_DA
_geom_hbond_angle_DHA
_geom_hbond_publ_flag
C12A H12A F2 . 0.95 2.45 3.186(11) 134 y
C32 H32 F2 . 0.95 2.47 3.138(4) 127 y

loop_
_geom_torsion_atom_site_label_1
_geom_torsion_atom_site_label_2
_geom_torsion_atom_site_label_3
_geom_torsion_atom_site_label_4
_geom_torsion_site_symmetry_1
_geom_torsion_site_symmetry_2
_geom_torsion_site_symmetry_3
_geom_torsion_site_symmetry_4
_geom_torsion
_geom_torsion_publ_flag
N1 C1A C2A C3A . . . . 176.4(6) ?
C6A C1A C2A C3A . . . . -54.8(12) ?
C1A C2A C3A C4A . . . . 55.2(8) ?
C2A C3A C4A C5A . . . . -55.4(8) ?
C3A C4A C5A C6A . . . . 54.1(10) ?
N1 C1A C6A C5A . . . . -178.1(9) ?
C2A C1A C6A C5A . . . . 57.1(15) ?
C4A C5A C6A C1A . . . . -56.8(15) ?
N1 C1B C2B C3B . . . . 177.7(9) ?
C6B C1B C2B C3B . . . . 59(2) ?
C1B C2B C3B C4B . . . . -55.3(12) ?
C2B C3B C4B C5B . . . . 53.7(13) ?
C3B C4B C5B C6B . . . . -55(2) ?
C4B C5B C6B C1B . . . . 53(3) ?
C2B C1B C6B C5B . . . . -56(3) ?
N1 C1B C6B C5B . . . . 179.2(18) ?
C12A C11A C16A C15A . . . . 0(2) ?
P1 C11A C16A C15A . . . . -172.2(17) ?
C11A C16A C15A C14A . . . . -2(2) ?
C16A C15A C14A C13A . . . . 2.3(18) ?
C15A C14A C13A C12A . . . . 0.1(16) ?
C16A C11A C12A C13A . . . . 3(2) ?
P1 C11A C12A C13A . . . . 174.0(9) ?
C14A C13A C12A C11A . . . . -2.6(18) ?
C16B C11B C12B C13B . . . . 0(2) ?
P1 C11B C12B C13B . . . . -178.7(16) ?
C11B C12B C13B C14B . . . . -1.0(14) ?
C12B C13B C14B C15B . . . . 3(2) ?
C13B C14B C15B C16B . . . . -4(3) ?
C12B C11B C16B C15B . . . . -1(3) ?
P1 C11B C16B C15B . . . . 178(3) ?
C14B C15B C16B C11B . . . . 3(4) ?
C26 C21 C22 C23 . . . . 0.8(5) ?
P1 C21 C22 C23 . . . . -177.4(3) ?
C21 C22 C23 C24 . . . . -0.9(5) ?
C22 C23 C24 C25 . . . . -0.1(5) ?
C23 C24 C25 C26 . . . . 1.3(5) ?
C24 C25 C26 C21 . . . . -1.4(5) ?
C22 C21 C26 C25 . . . . 0.3(5) ?
P1 C21 C26 C25 . . . . 178.6(2) ?
C36 C31 C32 C33 . . . . -0.4(5) ?
P2 C31 C32 C33 . . . . -171.3(3) ?
C31 C32 C33 C34 . . . . 1.3(5) ?
C32 C33 C34 C35 . . . . -0.9(5) ?
C33 C34 C35 C36 . . . . -0.4(5) ?
C34 C35 C36 C31 . . . . 1.3(5) ?
C32 C31 C36 C35 . . . . -0.9(4) ?
P2 C31 C36 C35 . . . . 170.1(2) ?
C46 C41 C42 C43 . . . . -1.2(4) ?
P2 C41 C42 C43 . . . . 175.1(2) ?
C41 C42 C43 C44 . . . . 0.2(5) ?
C42 C43 C44 C45 . . . . 0.6(5) ?
C43 C44 C45 C46 . . . . -0.5(6) ?
C44 C45 C46 C41 . . . . -0.4(6) ?
C42 C41 C46 C45 . . . . 1.3(5) ?
P2 C41 C46 C45 . . . . -175.2(3) ?
C6A C1A N1 C1B . . . . -101(4) ?
C2A C1A N1 C1B . . . . 23(3) ?
C6A C1A N1 P1 . . . . 94.2(10) ?
C2A C1A N1 P1 . . . . -140.9(5) ?
C6A C1A N1 P2 . . . . -61.2(11) ?
C2A C1A N1 P2 . . . . 63.7(10) ?
C2B C1B N1 C1A . . . . -70(4) ?
C6B C1B N1 C1A . . . . 57(4) ?
C2B C1B N1 P1 . . . . -49.5(17) ?
C6B C1B N1 P1 . . . . 77(2) ?
C2B C1B N1 P2 . . . . 142.5(8) ?
C6B C1B N1 P2 . . . . -90.8(17) ?
C1A N1 P1 C11B . . . . 69.5(12) ?
C1B N1 P1 C11B . . . . 62.4(16) ?
P2 N1 P1 C11B . . . . -128.4(11) ?
C1A N1 P1 C21 . . . . -43.8(5) ?
C1B N1 P1 C21 . . . . -50.9(12) ?
P2 N1 P1 C21 . . . . 118.30(14) ?
C1A N1 P1 C11A . . . . 73.7(9) ?
C1B N1 P1 C11A . . . . 66.6(14) ?
P2 N1 P1 C11A . . . . -124.2(7) ?
C1A N1 P1 Pt1 . . . . -165.0(5) ?
C1B N1 P1 Pt1 . . . . -172.1(12) ?
P2 N1 P1 Pt1 . . . . -2.84(11) ?
C16B C11B P1 N1 . . . . -179.4(19) ?
C12B C11B P1 N1 . . . . -1(2) ?
C16B C11B P1 C21 . . . . -61(2) ?
C12B C11B P1 C21 . . . . 118(2) ?
C16B C11B P1 Pt1 . . . . 73(2) ?
C12B C11B P1 Pt1 . . . . -108.6(18) ?
C26 C21 P1 N1 . . . . -96.5(3) ?
C22 C21 P1 N1 . . . . 81.8(3) ?
C26 C21 P1 C11B . . . . 145.0(15) ?
C22 C21 P1 C11B . . . . -36.7(15) ?
C26 C21 P1 C11A . . . . 143.3(10) ?
C22 C21 P1 C11A . . . . -38.4(10) ?
C26 C21 P1 Pt1 . . . . 9.5(3) ?
C22 C21 P1 Pt1 . . . . -172.2(2) ?
C12A C11A P1 N1 . . . . 17.2(18) ?
C16A C11A P1 N1 . . . . -171.4(12) ?
C12A C11A P1 C21 . . . . 138.0(15) ?
C16A C11A P1 C21 . . . . -50.7(13) ?
C12A C11A P1 Pt1 . . . . -88.4(18) ?
C16A C11A P1 Pt1 . . . . 83.0(13) ?
C1A N1 P2 C41 . . . . 40.3(6) ?
C1B N1 P2 C41 . . . . 53.6(9) ?
P1 N1 P2 C41 . . . . -118.02(14) ?
C1A N1 P2 C31 . . . . -79.4(6) ?
C1B N1 P2 C31 . . . . -66.1(9) ?
P1 N1 P2 C31 . . . . 122.29(14) ?
C1A N1 P2 Pt1 . . . . 161.2(6) ?
C1B N1 P2 Pt1 . . . . 174.5(9) ?
P1 N1 P2 Pt1 . . . . 2.83(11) ?
C46 C41 P2 N1 . . . . 86.4(3) ?
C42 C41 P2 N1 . . . . -89.9(3) ?
C46 C41 P2 C31 . . . . -152.0(2) ?
C42 C41 P2 C31 . . . . 31.6(3) ?
C46 C41 P2 Pt1 . . . . -18.8(3) ?
C42 C41 P2 Pt1 . . . . 164.8(2) ?
C32 C31 P2 N1 . . . . -26.6(3) ?
C36 C31 P2 N1 . . . . 162.4(2) ?
C32 C31 P2 C41 . . . . -148.3(2) ?
C36 C31 P2 C41 . . . . 40.8(3) ?
C32 C31 P2 Pt1 . . . . 77.9(3) ?
C36 C31 P2 Pt1 . . . . -93.1(2) ?
N1 P1 Pt1 P2 . . . 3_666 -177.82(8) ?
C11B P1 Pt1 P2 . . . 3_666 -60.8(19) ?
C21 P1 Pt1 P2 . . . 3_666 65.99(12) ?
C11A P1 Pt1 P2 . . . 3_666 -62.5(12) ?
N1 P1 Pt1 P2 . . . . 2.18(8) ?
C11B P1 Pt1 P2 . . . . 119.2(19) ?
C21 P1 Pt1 P2 . . . . -114.01(12) ?
C11A P1 Pt1 P2 . . . . 117.5(12) ?
N1 P2 Pt1 P1 . . . 3_666 177.83(8) ?
C41 P2 Pt1 P1 . . . 3_666 -66.62(11) ?
C31 P2 Pt1 P1 . . . 3_666 62.78(11) ?
N1 P2 Pt1 P1 . . . . -2.17(8) ?
C41 P2 Pt1 P1 . . . . 113.38(11) ?
C31 P2 Pt1 P1 . . . . -117.22(11) ?
